data_4135102
loop_
_publ_author_name
'Yang, Liang-Liang'
'Evans, Declan'
'Xu, Bin'
'Li, Wen-Tao'
'Li, Mao-Lin'
'Zhu, Shou-Fei'
'Houk, K. N.'
'Zhou, Qi-Lin'

_publ_section_title
;
 Enantioselective Diarylcarbene Insertion into Si-H Bonds Induced by
 Electronic Properties of the Carbenes.
;
_journal_name_full 'Journal of the American Chemical Society'
_journal_paper_doi 10.1021/jacs.0c04725
_journal_year 2020
_chemical_absolute_configuration rmad
_chemical_formula_moiety 'C23 H21 N O2 Si'
_chemical_formula_sum 'C23 H21 N O2 Si'
_chemical_formula_weight 371.50
_space_group_crystal_system monoclinic
_space_group_IT_number 4
_space_group_name_Hall 'P 2yb'
_space_group_name_H-M_alt 'P 1 21 1'
_atom_sites_solution_hydrogens geom
_atom_sites_solution_primary direct
_audit_creation_date 2018-12-03
_audit_creation_method
;
Olex2 1.2
(compiled 2018.05.29 svn.r3508 for OlexSys, GUI svn.r5506)
;
_audit_update_record
;
????
;
_cell_angle_alpha 90
_cell_angle_beta 90.60(3)
_cell_angle_gamma 90
_cell_formula_units_Z 4
_cell_length_a 9.952(2)
_cell_length_b 19.926(4)
_cell_length_c 10.453(2)
_cell_measurement_reflns_used 5199
_cell_measurement_temperature 113(2)
_cell_measurement_theta_max 28.5741
_cell_measurement_theta_min 2.0441
_cell_volume 2072.8(7)
_computing_cell_refinement crystalclear
_computing_data_collection crystalclear
_computing_data_reduction crystalclear
_computing_molecular_graphics 'Olex2 (Dolomanov et al., 2009)'
_computing_publication_material 'Olex2 (Dolomanov et al., 2009)'
_computing_structure_refinement 'ShelXL (Sheldrick, 2015)'
_computing_structure_solution 'ShelXS (Sheldrick, 2008)'
_diffrn_ambient_temperature 113.15
_diffrn_measured_fraction_theta_full 0.997
_diffrn_measured_fraction_theta_max 0.997
_diffrn_measurement_device_type 'Rigaku Saturn 70 CCD'
_diffrn_measurement_method '\w scans'
_diffrn_radiation_monochromator graphite
_diffrn_radiation_type MoK\a
_diffrn_radiation_wavelength 0.71073
_diffrn_reflns_av_R_equivalents 0.0564
_diffrn_reflns_av_unetI/netI 0.0802
_diffrn_reflns_Laue_measured_fraction_full 0.997
_diffrn_reflns_Laue_measured_fraction_max 0.997
_diffrn_reflns_limit_h_max 11
_diffrn_reflns_limit_h_min -11
_diffrn_reflns_limit_k_max 23
_diffrn_reflns_limit_k_min -23
_diffrn_reflns_limit_l_max 12
_diffrn_reflns_limit_l_min -12
_diffrn_reflns_number 16192
_diffrn_reflns_point_group_measured_fraction_full 0.994
_diffrn_reflns_point_group_measured_fraction_max 0.994
_diffrn_reflns_theta_full 25.019
_diffrn_reflns_theta_max 25.019
_diffrn_reflns_theta_min 2.046
_diffrn_standards_decay_% 0
_diffrn_standards_interval_count 0
_diffrn_standards_interval_time 0
_diffrn_standards_number 0
_exptl_absorpt_coefficient_mu 0.130
_exptl_absorpt_correction_T_max 1.0000
_exptl_absorpt_correction_T_min 0.7170
_exptl_absorpt_correction_type multi-scan
_exptl_absorpt_process_details crystalclear
_exptl_crystal_colour colourless
_exptl_crystal_colour_primary colourless
_exptl_crystal_density_diffrn 1.190
_exptl_crystal_description prism
_exptl_crystal_F_000 784
_exptl_crystal_size_max 0.2
_exptl_crystal_size_mid 0.18
_exptl_crystal_size_min 0.12
_refine_diff_density_max 0.700
_refine_diff_density_min -0.328
_refine_diff_density_rms 0.096
_refine_ls_abs_structure_details
;
 Flack x determined using 1889 quotients [(I+)-(I-)]/[(I+)+(I-)]
 (Parsons, Flack and Wagner, Acta Cryst. B69 (2013) 249-259).
;
_refine_ls_abs_structure_Flack 0.01(11)
_refine_ls_extinction_coef 0.027(5)
_refine_ls_extinction_expression Fc^*^=kFc[1+0.001xFc^2^\l^3^/sin(2\q)]^-1/4^
_refine_ls_extinction_method 'SHELXL-2018/3 (Sheldrick 2018)'
_refine_ls_goodness_of_fit_ref 1.078
_refine_ls_hydrogen_treatment constr
_refine_ls_matrix_type full
_refine_ls_number_parameters 492
_refine_ls_number_reflns 7292
_refine_ls_number_restraints 1
_refine_ls_restrained_S_all 1.078
_refine_ls_R_factor_all 0.0912
_refine_ls_R_factor_gt 0.0763
_refine_ls_shift/su_max 0.004
_refine_ls_shift/su_mean 0.000
_refine_ls_structure_factor_coef Fsqd
_refine_ls_weighting_details 'w=1/[\s^2^(Fo^2^)+(0.1184P)^2^+0.0900P] where P=(Fo^2^+2Fc^2^)/3'
_refine_ls_weighting_scheme calc
_refine_ls_wR_factor_gt 0.1955
_refine_ls_wR_factor_ref 0.2095
_reflns_Friedel_coverage 0.933
_reflns_Friedel_fraction_full 0.991
_reflns_Friedel_fraction_max 0.991
_reflns_number_gt 5842
_reflns_number_total 7292
_reflns_threshold_expression 'I > 2\s(I)'
_cod_data_source_file ja0c04725_si_003.cif
_cod_data_source_block shelxl
_cod_original_cell_volume 2072.7(7)
_cod_database_code 4135102
_shelx_shelxl_version_number 2018/3
_shelx_space_group_comment
;
The symmetry employed for this shelxl refinement is uniquely defined
by the following loop, which should always be used as a source of
symmetry information in preference to the above space-group names.
They are only intended as comments.
;
_shelx_estimated_absorpt_t_max 0.985
_shelx_estimated_absorpt_t_min 0.975
_olex2_refinement_description
;
1. Fixed Uiso
 At 1.2 times of:
  All C(H) groups
 At 1.5 times of:
  All C(H,H,H) groups
2.a Ternary CH refined with riding coordinates:
 C1(H1), C24(H24)
2.b Aromatic/amide H refined with riding coordinates:
 C3(H3), C4(H4), C6(H6), C7(H7), C9(H9), C10(H10), C11(H11), C12(H12),
 C13(H13), C19(H19), C20(H20), C21(H21), C22(H22), C23(H23), C26(H26), C27(H27),
  C29(H29), C30(H30), C32(H32), C33(H33), C34(H34), C35(H35), C36(H36),
 C42(H42), C43(H43), C44(H44), C45(H45), C46(H46)
2.c Idealised Me refined as rotating group:
 C14(H14A,H14B,H14C), C15(H15A,H15B,H15C), C37(H37A,H37B,H37C), C38(H38A,H38B,
 H38C)
;
_olex2_submission_special_instructions 'No special instructions were received'

loop_
_space_group_symop_operation_xyz
'x, y, z'
'-x, y+1/2, -z'

loop_
_atom_site_label
_atom_site_type_symbol
_atom_site_fract_x
_atom_site_fract_y
_atom_site_fract_z
_atom_site_U_iso_or_equiv
_atom_site_adp_type
_atom_site_occupancy
_atom_site_site_symmetry_order
_atom_site_calc_flag
_atom_site_refinement_flags_posn
_atom_site_refinement_flags_adp
_atom_site_refinement_flags_occupancy
_atom_site_disorder_assembly
_atom_site_disorder_group
Si1 Si 0.8445(2) 0.21403(9) -0.02618(17) 0.0372(5) Uani 1 1 d . . . . .
Si2 Si 0.3453(2) 0.42719(10) 0.83050(17) 0.0391(5) Uani 1 1 d . . . . .
O1 O 0.7240(6) 0.1276(3) 0.6416(5) 0.0579(16) Uani 1 1 d . . . . .
O2 O 0.9340(6) 0.0974(3) 0.6354(5) 0.0551(15) Uani 1 1 d . . . . .
O3 O 0.2394(6) 0.5035(3) 0.1454(5) 0.0554(15) Uani 1 1 d . . . . .
O4 O 0.4458(6) 0.5381(3) 0.1637(5) 0.0480(13) Uani 1 1 d . . . . .
N1 N 0.8366(7) 0.1271(3) 0.5906(6) 0.0456(16) Uani 1 1 d . . . . .
N2 N 0.3469(7) 0.5077(3) 0.2061(6) 0.0426(15) Uani 1 1 d . . . . .
C1 C 0.9071(7) 0.2704(4) 0.1121(6) 0.0374(16) Uani 1 1 d . . . . .
H1 H 1.006813 0.272879 0.102388 0.045 Uiso 1 1 calc R . . . .
C2 C 0.8845(7) 0.2346(4) 0.2413(6) 0.0370(16) Uani 1 1 d . . . . .
C3 C 0.7583(7) 0.2287(4) 0.2970(7) 0.0438(18) Uani 1 1 d . . . . .
H3 H 0.682187 0.248294 0.256049 0.053 Uiso 1 1 calc R . . . .
C4 C 0.7423(8) 0.1943(4) 0.4128(7) 0.0441(18) Uani 1 1 d . . . . .
H4 H 0.656542 0.191126 0.451288 0.053 Uiso 1 1 calc R . . . .
C5 C 0.8536(8) 0.1649(4) 0.4699(6) 0.0379(16) Uani 1 1 d . . . . .
C6 C 0.9798(8) 0.1692(4) 0.4174(6) 0.0406(17) Uani 1 1 d . . . . .
H6 H 1.054796 0.148524 0.458332 0.049 Uiso 1 1 calc R . . . .
C7 C 0.9956(8) 0.2042(4) 0.3038(7) 0.0409(17) Uani 1 1 d . . . . .
H7 H 1.082362 0.207854 0.267377 0.049 Uiso 1 1 calc R . . . .
C8 C 0.8589(7) 0.3425(4) 0.1081(6) 0.0357(16) Uani 1 1 d . . . . .
C9 C 0.9548(8) 0.3948(4) 0.1074(6) 0.0403(17) Uani 1 1 d . . . . .
H9 H 1.047647 0.383620 0.108928 0.048 Uiso 1 1 calc R . . . .
C10 C 0.9171(9) 0.4628(4) 0.1046(7) 0.048(2) Uani 1 1 d . . . . .
H10 H 0.983108 0.497238 0.106124 0.057 Uiso 1 1 calc R . . . .
C11 C 0.7790(9) 0.4787(4) 0.0994(7) 0.050(2) Uani 1 1 d . . . . .
H11 H 0.751337 0.524352 0.098050 0.061 Uiso 1 1 calc R . . . .
C12 C 0.6833(9) 0.4280(4) 0.0961(6) 0.0454(18) Uani 1 1 d . . . . .
H12 H 0.590396 0.438782 0.090743 0.054 Uiso 1 1 calc R . . . .
C13 C 0.7245(8) 0.3610(4) 0.1008(7) 0.0440(18) Uani 1 1 d . . . . .
H13 H 0.658043 0.326788 0.098924 0.053 Uiso 1 1 calc R . . . .
C14 C 0.6686(8) 0.1842(4) -0.0081(8) 0.050(2) Uani 1 1 d . . . . .
H14A H 0.608198 0.222911 -0.002272 0.076 Uiso 1 1 calc GR . . . .
H14B H 0.661783 0.157163 0.069873 0.076 Uiso 1 1 calc GR . . . .
H14C H 0.643086 0.156841 -0.082378 0.076 Uiso 1 1 calc GR . . . .
C15 C 0.9620(9) 0.1418(4) -0.0390(7) 0.049(2) Uani 1 1 d . . . . .
H15A H 0.932010 0.112137 -0.108421 0.074 Uiso 1 1 calc GR . . . .
H15B H 0.963450 0.116879 0.041770 0.074 Uiso 1 1 calc GR . . . .
H15C H 1.052557 0.158385 -0.057253 0.074 Uiso 1 1 calc GR . . . .
C16 C 0.8514(8) 0.2690(4) -0.1662(7) 0.0435(19) Uani 1 1 d . . . . .
C17 C 0.8490(7) 0.3142(3) -0.2467(6) 0.0358(16) Uani 1 1 d . . . . .
C18 C 0.8497(7) 0.3712(4) -0.3328(6) 0.0345(15) Uani 1 1 d . . . . .
C19 C 0.8369(7) 0.4370(4) -0.2832(7) 0.0428(18) Uani 1 1 d . . . . .
H19 H 0.825332 0.443885 -0.194120 0.051 Uiso 1 1 calc R . . . .
C20 C 0.8415(9) 0.4909(4) -0.3659(9) 0.054(2) Uani 1 1 d . . . . .
H20 H 0.832511 0.535100 -0.332926 0.065 Uiso 1 1 calc R . . . .
C21 C 0.8592(9) 0.4818(5) -0.4973(8) 0.055(2) Uani 1 1 d . . . . .
H21 H 0.866261 0.519456 -0.552414 0.066 Uiso 1 1 calc R . . . .
C22 C 0.8662(9) 0.4180(5) -0.5459(8) 0.058(2) Uani 1 1 d . . . . .
H22 H 0.871375 0.411773 -0.635851 0.069 Uiso 1 1 calc R . . . .
C23 C 0.8658(8) 0.3621(4) -0.4656(7) 0.0428(18) Uani 1 1 d . . . . .
H23 H 0.876237 0.318274 -0.500040 0.051 Uiso 1 1 calc R . . . .
C24 C 0.4022(8) 0.3711(4) 0.6923(6) 0.0406(17) Uani 1 1 d . . . . .
H24 H 0.501745 0.367319 0.704409 0.049 Uiso 1 1 calc R . . . .
C25 C 0.3851(7) 0.4061(3) 0.5646(6) 0.0334(15) Uani 1 1 d . . . . .
C26 C 0.4943(7) 0.4348(4) 0.5023(7) 0.0433(18) Uani 1 1 d . . . . .
H26 H 0.580610 0.431131 0.541471 0.052 Uiso 1 1 calc R . . . .
C27 C 0.4840(8) 0.4681(4) 0.3873(7) 0.0433(18) Uani 1 1 d . . . . .
H27 H 0.561351 0.486730 0.348262 0.052 Uiso 1 1 calc R . . . .
C28 C 0.3595(7) 0.4739(4) 0.3300(6) 0.0353(16) Uani 1 1 d . . . . .
C29 C 0.2465(8) 0.4463(4) 0.3852(6) 0.0395(17) Uani 1 1 d . . . . .
H29 H 0.161459 0.449555 0.343564 0.047 Uiso 1 1 calc R . . . .
C30 C 0.2592(7) 0.4133(4) 0.5041(7) 0.0410(17) Uani 1 1 d . . . . .
H30 H 0.181446 0.395657 0.543828 0.049 Uiso 1 1 calc R . . . .
C31 C 0.3525(8) 0.2989(4) 0.6964(6) 0.0362(17) Uani 1 1 d . . . . .
C32 C 0.4454(8) 0.2455(4) 0.7013(7) 0.0464(19) Uani 1 1 d . . . . .
H32 H 0.538800 0.255374 0.700942 0.056 Uiso 1 1 calc R . . . .
C33 C 0.4041(9) 0.1788(4) 0.7067(7) 0.050(2) Uani 1 1 d . . . . .
H33 H 0.468906 0.143812 0.710664 0.060 Uiso 1 1 calc R . . . .
C34 C 0.2699(9) 0.1637(4) 0.7064(7) 0.050(2) Uani 1 1 d . . . . .
H34 H 0.241004 0.118229 0.707698 0.060 Uiso 1 1 calc R . . . .
C35 C 0.1750(8) 0.2161(4) 0.7041(7) 0.0463(18) Uani 1 1 d . . . . .
H35 H 0.081738 0.206050 0.705870 0.056 Uiso 1 1 calc R . . . .
C36 C 0.2165(8) 0.2818(4) 0.6994(6) 0.0436(18) Uani 1 1 d . . . . .
H36 H 0.151016 0.316445 0.698141 0.052 Uiso 1 1 calc R . . . .
C37 C 0.4652(9) 0.4994(4) 0.8386(7) 0.051(2) Uani 1 1 d . . . . .
H37A H 0.441168 0.528811 0.909867 0.076 Uiso 1 1 calc GR . . . .
H37B H 0.460600 0.524726 0.758279 0.076 Uiso 1 1 calc GR . . . .
H37C H 0.556785 0.482448 0.851756 0.076 Uiso 1 1 calc GR . . . .
C38 C 0.1704(9) 0.4600(4) 0.8153(7) 0.054(2) Uani 1 1 d . . . . .
H38A H 0.107250 0.422282 0.811210 0.080 Uiso 1 1 calc GR . . . .
H38B H 0.162097 0.486810 0.737049 0.080 Uiso 1 1 calc GR . . . .
H38C H 0.150034 0.488022 0.889583 0.080 Uiso 1 1 calc GR . . . .
C39 C 0.3541(7) 0.3723(4) 0.9721(6) 0.0393(18) Uani 1 1 d . . . . .
C40 C 0.3523(7) 0.3270(4) 1.0499(7) 0.0410(17) Uani 1 1 d . . . . .
C41 C 0.3515(7) 0.2707(4) 1.1392(7) 0.0379(16) Uani 1 1 d . . . . .
C42 C 0.3315(8) 0.2052(4) 1.0922(7) 0.0434(18) Uani 1 1 d . . . . .
H42 H 0.317521 0.198607 1.003075 0.052 Uiso 1 1 calc R . . . .
C43 C 0.3317(8) 0.1497(4) 1.1738(8) 0.0479(19) Uani 1 1 d . . . . .
H43 H 0.317212 0.105779 1.141261 0.057 Uiso 1 1 calc R . . . .
C44 C 0.3539(8) 0.1605(4) 1.3052(8) 0.050(2) Uani 1 1 d . . . . .
H44 H 0.356062 0.123297 1.361962 0.060 Uiso 1 1 calc R . . . .
C45 C 0.3728(9) 0.2255(4) 1.3537(7) 0.050(2) Uani 1 1 d . . . . .
H45 H 0.385070 0.232248 1.443012 0.060 Uiso 1 1 calc R . . . .
C46 C 0.3736(8) 0.2802(4) 1.2709(7) 0.0440(18) Uani 1 1 d . . . . .
H46 H 0.389101 0.324027 1.303537 0.053 Uiso 1 1 calc R . . . .

loop_
_atom_site_aniso_label
_atom_site_aniso_U_11
_atom_site_aniso_U_22
_atom_site_aniso_U_33
_atom_site_aniso_U_23
_atom_site_aniso_U_13
_atom_site_aniso_U_12
Si1 0.0462(12) 0.0389(11) 0.0264(9) 0.0009(8) 0.0030(8) 0.0001(9)
Si2 0.0481(12) 0.0418(11) 0.0276(10) 0.0035(8) 0.0007(8) -0.0014(9)
O1 0.064(4) 0.063(4) 0.047(3) 0.014(3) 0.018(3) 0.001(3)
O2 0.067(4) 0.060(4) 0.038(3) 0.013(3) -0.001(3) 0.005(3)
O3 0.069(4) 0.064(4) 0.034(3) 0.007(3) -0.012(3) 0.005(3)
O4 0.057(3) 0.048(3) 0.039(3) 0.008(2) 0.008(3) 0.005(3)
N1 0.061(5) 0.045(4) 0.031(3) 0.008(3) 0.000(3) -0.005(3)
N2 0.056(4) 0.040(3) 0.031(3) -0.001(3) 0.002(3) 0.005(3)
C1 0.040(4) 0.041(4) 0.032(4) 0.009(3) 0.004(3) -0.001(3)
C2 0.041(4) 0.041(4) 0.029(3) -0.001(3) -0.001(3) -0.004(3)
C3 0.037(4) 0.058(5) 0.036(4) 0.004(3) 0.003(3) 0.004(4)
C4 0.044(4) 0.051(4) 0.038(4) 0.001(3) 0.000(3) 0.000(4)
C5 0.050(4) 0.037(4) 0.026(3) 0.002(3) 0.006(3) -0.001(3)
C6 0.048(4) 0.045(4) 0.029(3) 0.007(3) -0.007(3) 0.005(4)
C7 0.039(4) 0.049(4) 0.035(4) 0.011(3) 0.007(3) 0.005(3)
C8 0.040(4) 0.043(4) 0.025(3) -0.006(3) 0.004(3) 0.000(3)
C9 0.045(4) 0.044(4) 0.032(4) 0.004(3) 0.007(3) -0.005(3)
C10 0.057(5) 0.044(5) 0.044(4) 0.000(4) 0.007(4) -0.012(4)
C11 0.079(6) 0.031(4) 0.041(4) -0.006(3) 0.004(4) 0.000(4)
C12 0.059(5) 0.041(4) 0.036(4) -0.001(3) -0.003(3) 0.005(4)
C13 0.043(4) 0.044(4) 0.045(4) -0.001(4) 0.007(3) -0.001(3)
C14 0.055(5) 0.048(5) 0.048(4) -0.012(4) -0.001(4) -0.004(4)
C15 0.081(6) 0.040(4) 0.027(4) -0.005(3) -0.003(4) 0.007(4)
C16 0.056(5) 0.035(4) 0.040(4) 0.000(3) 0.007(4) 0.006(3)
C17 0.042(4) 0.038(4) 0.027(3) 0.002(3) 0.001(3) 0.003(3)
C18 0.034(4) 0.038(4) 0.032(4) 0.007(3) -0.002(3) 0.002(3)
C19 0.041(4) 0.045(4) 0.043(4) 0.001(3) -0.005(3) -0.005(3)
C20 0.060(5) 0.038(4) 0.064(5) 0.001(4) -0.005(4) -0.001(4)
C21 0.052(5) 0.057(6) 0.056(5) 0.019(4) 0.001(4) -0.009(4)
C22 0.055(5) 0.082(7) 0.036(4) 0.016(4) 0.002(4) -0.003(5)
C23 0.058(5) 0.030(4) 0.040(4) 0.006(3) 0.003(3) -0.002(3)
C24 0.041(4) 0.052(4) 0.029(3) 0.006(3) 0.002(3) -0.001(3)
C25 0.039(4) 0.032(3) 0.029(3) 0.002(3) 0.002(3) 0.000(3)
C26 0.035(4) 0.062(5) 0.033(3) 0.002(4) -0.001(3) 0.000(4)
C27 0.040(4) 0.053(5) 0.036(4) 0.006(3) 0.009(3) -0.004(4)
C28 0.045(4) 0.038(4) 0.023(3) -0.005(3) 0.001(3) 0.005(3)
C29 0.046(4) 0.045(4) 0.027(3) 0.000(3) -0.006(3) 0.004(3)
C30 0.038(4) 0.047(4) 0.038(4) 0.008(3) 0.003(3) -0.001(3)
C31 0.046(5) 0.039(4) 0.024(3) 0.005(3) -0.003(3) 0.004(3)
C32 0.049(5) 0.050(5) 0.040(4) 0.003(4) -0.002(3) 0.000(4)
C33 0.075(6) 0.046(5) 0.029(4) 0.002(3) -0.003(4) 0.019(4)
C34 0.079(6) 0.039(4) 0.032(4) 0.004(3) -0.011(4) -0.004(4)
C35 0.055(5) 0.048(4) 0.036(4) 0.000(3) 0.006(3) -0.004(4)
C36 0.049(5) 0.048(4) 0.034(4) -0.001(3) 0.003(3) 0.006(4)
C37 0.071(6) 0.049(5) 0.033(4) 0.006(3) 0.002(4) -0.011(4)
C38 0.067(6) 0.058(5) 0.036(4) -0.006(4) -0.002(4) 0.011(4)
C39 0.046(4) 0.050(5) 0.022(3) -0.004(3) 0.003(3) -0.004(4)
C40 0.036(4) 0.053(5) 0.035(4) 0.002(4) 0.002(3) -0.001(3)
C41 0.034(4) 0.047(4) 0.033(4) -0.001(3) 0.003(3) -0.001(3)
C42 0.051(5) 0.046(5) 0.033(4) -0.002(3) 0.002(3) 0.000(4)
C43 0.041(4) 0.041(4) 0.062(5) 0.004(4) 0.000(4) 0.002(3)
C44 0.050(5) 0.048(5) 0.053(5) 0.020(4) 0.002(4) 0.011(4)
C45 0.062(5) 0.051(5) 0.037(4) 0.006(4) 0.002(4) 0.007(4)
C46 0.054(5) 0.045(4) 0.033(4) -0.003(3) 0.005(3) -0.002(4)

loop_
_atom_type_symbol
_atom_type_description
_atom_type_scat_dispersion_real
_atom_type_scat_dispersion_imag
_atom_type_scat_source
C C 0.0033 0.0016 'International Tables Vol C Tables 4.2.6.8 and 6.1.1.4'
H H 0.0000 0.0000 'International Tables Vol C Tables 4.2.6.8 and 6.1.1.4'
N N 0.0061 0.0033 'International Tables Vol C Tables 4.2.6.8 and 6.1.1.4'
O O 0.0106 0.0060 'International Tables Vol C Tables 4.2.6.8 and 6.1.1.4'
Si Si 0.0817 0.0704 'International Tables Vol C Tables 4.2.6.8 and 6.1.1.4'

loop_
_geom_angle_atom_site_label_1
_geom_angle_atom_site_label_2
_geom_angle_atom_site_label_3
_geom_angle
_geom_angle_site_symmetry_1
_geom_angle_site_symmetry_3
_geom_angle_publ_flag
C14 Si1 C1 114.0(3) . . ?
C15 Si1 C1 107.9(3) . . ?
C15 Si1 C14 110.7(4) . . ?
C16 Si1 C1 103.7(3) . . ?
C16 Si1 C14 108.4(4) . . ?
C16 Si1 C15 112.1(3) . . ?
C37 Si2 C24 106.8(4) . . ?
C38 Si2 C24 115.0(3) . . ?
C38 Si2 C37 109.2(4) . . ?
C39 Si2 C24 104.3(3) . . ?
C39 Si2 C37 113.3(4) . . ?
C39 Si2 C38 108.2(4) . . ?
O1 N1 C5 118.2(6) . . ?
O2 N1 O1 123.4(6) . . ?
O2 N1 C5 118.3(6) . . ?
O3 N2 C28 119.1(6) . . ?
O4 N2 O3 122.2(6) . . ?
O4 N2 C28 118.7(6) . . ?
Si1 C1 H1 105.4 . . ?
C2 C1 Si1 109.7(5) . . ?
C2 C1 H1 105.4 . . ?
C8 C1 Si1 115.6(5) . . ?
C8 C1 H1 105.4 . . ?
C8 C1 C2 114.4(6) . . ?
C3 C2 C1 122.9(6) . . ?
C3 C2 C7 118.3(6) . . ?
C7 C2 C1 118.8(6) . . ?
C2 C3 H3 119.6 . . ?
C2 C3 C4 120.8(7) . . ?
C4 C3 H3 119.6 . . ?
C3 C4 H4 120.6 . . ?
C5 C4 C3 118.9(7) . . ?
C5 C4 H4 120.6 . . ?
C4 C5 N1 119.0(7) . . ?
C6 C5 N1 119.0(7) . . ?
C6 C5 C4 122.0(6) . . ?
C5 C6 H6 120.5 . . ?
C5 C6 C7 118.9(7) . . ?
C7 C6 H6 120.5 . . ?
C2 C7 H7 119.5 . . ?
C6 C7 C2 121.1(7) . . ?
C6 C7 H7 119.5 . . ?
C9 C8 C1 119.0(7) . . ?
C13 C8 C1 123.9(7) . . ?
C13 C8 C9 117.0(7) . . ?
C8 C9 H9 119.0 . . ?
C10 C9 C8 122.0(7) . . ?
C10 C9 H9 119.0 . . ?
C9 C10 H10 120.8 . . ?
C9 C10 C11 118.5(7) . . ?
C11 C10 H10 120.8 . . ?
C10 C11 H11 119.8 . . ?
C12 C11 C10 120.3(7) . . ?
C12 C11 H11 119.8 . . ?
C11 C12 H12 120.2 . . ?
C11 C12 C13 119.5(8) . . ?
C13 C12 H12 120.2 . . ?
C8 C13 C12 122.6(7) . . ?
C8 C13 H13 118.7 . . ?
C12 C13 H13 118.7 . . ?
Si1 C14 H14A 109.5 . . ?
Si1 C14 H14B 109.5 . . ?
Si1 C14 H14C 109.5 . . ?
H14A C14 H14B 109.5 . . ?
H14A C14 H14C 109.5 . . ?
H14B C14 H14C 109.5 . . ?
Si1 C15 H15A 109.5 . . ?
Si1 C15 H15B 109.5 . . ?
Si1 C15 H15C 109.5 . . ?
H15A C15 H15B 109.5 . . ?
H15A C15 H15C 109.5 . . ?
H15B C15 H15C 109.5 . . ?
C17 C16 Si1 169.4(6) . . ?
C16 C17 C18 175.1(8) . . ?
C19 C18 C17 119.8(6) . . ?
C23 C18 C17 120.8(6) . . ?
C23 C18 C19 119.4(6) . . ?
C18 C19 H19 120.4 . . ?
C20 C19 C18 119.2(7) . . ?
C20 C19 H19 120.4 . . ?
C19 C20 H20 119.4 . . ?
C19 C20 C21 121.2(8) . . ?
C21 C20 H20 119.4 . . ?
C20 C21 H21 120.2 . . ?
C22 C21 C20 119.5(8) . . ?
C22 C21 H21 120.2 . . ?
C21 C22 H22 119.4 . . ?
C21 C22 C23 121.1(8) . . ?
C23 C22 H22 119.4 . . ?
C18 C23 H23 120.3 . . ?
C22 C23 C18 119.4(7) . . ?
C22 C23 H23 120.3 . . ?
Si2 C24 H24 104.4 . . ?
C25 C24 Si2 111.3(5) . . ?
C25 C24 H24 104.4 . . ?
C25 C24 C31 115.3(6) . . ?
C31 C24 Si2 115.5(5) . . ?
C31 C24 H24 104.4 . . ?
C26 C25 C24 121.3(6) . . ?
C26 C25 C30 116.3(6) . . ?
C30 C25 C24 122.4(6) . . ?
C25 C26 H26 118.2 . . ?
C27 C26 C25 123.6(7) . . ?
C27 C26 H26 118.2 . . ?
C26 C27 H27 120.7 . . ?
C28 C27 C26 118.6(7) . . ?
C28 C27 H27 120.7 . . ?
C27 C28 N2 119.5(7) . . ?
C27 C28 C29 121.2(6) . . ?
C29 C28 N2 119.3(6) . . ?
C28 C29 H29 120.4 . . ?
C28 C29 C30 119.2(7) . . ?
C30 C29 H29 120.4 . . ?
C25 C30 C29 121.0(7) . . ?
C25 C30 H30 119.5 . . ?
C29 C30 H30 119.5 . . ?
C32 C31 C24 120.0(7) . . ?
C36 C31 C24 123.1(7) . . ?
C36 C31 C32 116.8(7) . . ?
C31 C32 H32 119.1 . . ?
C33 C32 C31 121.8(8) . . ?
C33 C32 H32 119.1 . . ?
C32 C33 H33 120.1 . . ?
C34 C33 C32 119.9(8) . . ?
C34 C33 H33 120.1 . . ?
C33 C34 H34 120.3 . . ?
C33 C34 C35 119.4(8) . . ?
C35 C34 H34 120.3 . . ?
C34 C35 H35 119.8 . . ?
C36 C35 C34 120.4(8) . . ?
C36 C35 H35 119.8 . . ?
C31 C36 H36 119.1 . . ?
C35 C36 C31 121.7(7) . . ?
C35 C36 H36 119.1 . . ?
Si2 C37 H37A 109.5 . . ?
Si2 C37 H37B 109.5 . . ?
Si2 C37 H37C 109.5 . . ?
H37A C37 H37B 109.5 . . ?
H37A C37 H37C 109.5 . . ?
H37B C37 H37C 109.5 . . ?
Si2 C38 H38A 109.5 . . ?
Si2 C38 H38B 109.5 . . ?
Si2 C38 H38C 109.5 . . ?
H38A C38 H38B 109.5 . . ?
H38A C38 H38C 109.5 . . ?
H38B C38 H38C 109.5 . . ?
C40 C39 Si2 168.0(7) . . ?
C39 C40 C41 177.6(8) . . ?
C42 C41 C40 119.5(6) . . ?
C46 C41 C40 121.4(7) . . ?
C46 C41 C42 119.1(7) . . ?
C41 C42 H42 119.3 . . ?
C43 C42 C41 121.5(7) . . ?
C43 C42 H42 119.3 . . ?
C42 C43 H43 120.8 . . ?
C42 C43 C44 118.4(8) . . ?
C44 C43 H43 120.8 . . ?
C43 C44 H44 119.6 . . ?
C45 C44 C43 120.9(7) . . ?
C45 C44 H44 119.6 . . ?
C44 C45 H45 120.0 . . ?
C46 C45 C44 120.0(7) . . ?
C46 C45 H45 120.0 . . ?
C41 C46 H46 119.9 . . ?
C45 C46 C41 120.2(8) . . ?
C45 C46 H46 119.9 . . ?

loop_
_geom_bond_atom_site_label_1
_geom_bond_atom_site_label_2
_geom_bond_distance
_geom_bond_site_symmetry_2
_geom_bond_publ_flag
Si1 C1 1.929(7) . ?
Si1 C14 1.861(8) . ?
Si1 C15 1.860(8) . ?
Si1 C16 1.831(8) . ?
Si2 C24 1.918(7) . ?
Si2 C37 1.871(8) . ?
Si2 C38 1.864(9) . ?
Si2 C39 1.842(8) . ?
O1 N1 1.246(8) . ?
O2 N1 1.225(8) . ?
O3 N2 1.242(8) . ?
O4 N2 1.242(8) . ?
N1 C5 1.480(9) . ?
N2 C28 1.463(9) . ?
C1 H1 1.0000 . ?
C1 C2 1.545(9) . ?
C1 C8 1.514(10) . ?
C2 C3 1.396(10) . ?
C2 C7 1.414(10) . ?
C3 H3 0.9500 . ?
C3 C4 1.401(10) . ?
C4 H4 0.9500 . ?
C4 C5 1.383(11) . ?
C5 C6 1.379(10) . ?
C6 H6 0.9500 . ?
C6 C7 1.388(9) . ?
C7 H7 0.9500 . ?
C8 C9 1.413(10) . ?
C8 C13 1.389(10) . ?
C9 H9 0.9500 . ?
C9 C10 1.407(11) . ?
C10 H10 0.9500 . ?
C10 C11 1.411(12) . ?
C11 H11 0.9500 . ?
C11 C12 1.389(11) . ?
C12 H12 0.9500 . ?
C12 C13 1.397(11) . ?
C13 H13 0.9500 . ?
C14 H14A 0.9800 . ?
C14 H14B 0.9800 . ?
C14 H14C 0.9800 . ?
C15 H15A 0.9800 . ?
C15 H15B 0.9800 . ?
C15 H15C 0.9800 . ?
C16 C17 1.232(10) . ?
C17 C18 1.449(9) . ?
C18 C19 1.416(10) . ?
C18 C23 1.410(9) . ?
C19 H19 0.9500 . ?
C19 C20 1.380(11) . ?
C20 H20 0.9500 . ?
C20 C21 1.398(12) . ?
C21 H21 0.9500 . ?
C21 C22 1.371(13) . ?
C22 H22 0.9500 . ?
C22 C23 1.395(11) . ?
C23 H23 0.9500 . ?
C24 H24 1.0000 . ?
C24 C25 1.514(9) . ?
C24 C31 1.522(11) . ?
C25 C26 1.395(10) . ?
C25 C30 1.405(10) . ?
C26 H26 0.9500 . ?
C26 C27 1.376(10) . ?
C27 H27 0.9500 . ?
C27 C28 1.376(10) . ?
C28 C29 1.383(10) . ?
C29 H29 0.9500 . ?
C29 C30 1.411(10) . ?
C30 H30 0.9500 . ?
C31 C32 1.409(11) . ?
C31 C36 1.396(11) . ?
C32 H32 0.9500 . ?
C32 C33 1.394(12) . ?
C33 H33 0.9500 . ?
C33 C34 1.369(12) . ?
C34 H34 0.9500 . ?
C34 C35 1.409(12) . ?
C35 H35 0.9500 . ?
C35 C36 1.372(11) . ?
C36 H36 0.9500 . ?
C37 H37A 0.9800 . ?
C37 H37B 0.9800 . ?
C37 H37C 0.9800 . ?
C38 H38A 0.9800 . ?
C38 H38B 0.9800 . ?
C38 H38C 0.9800 . ?
C39 C40 1.215(10) . ?
C40 C41 1.460(10) . ?
C41 C42 1.407(10) . ?
C41 C46 1.405(10) . ?
C42 H42 0.9500 . ?
C42 C43 1.396(11) . ?
C43 H43 0.9500 . ?
C43 C44 1.405(11) . ?
C44 H44 0.9500 . ?
C44 C45 1.403(12) . ?
C45 H45 0.9500 . ?
C45 C46 1.390(11) . ?
C46 H46 0.9500 . ?

loop_
_geom_torsion_atom_site_label_1
_geom_torsion_atom_site_label_2
_geom_torsion_atom_site_label_3
_geom_torsion_atom_site_label_4
_geom_torsion
_geom_torsion_site_symmetry_1
_geom_torsion_site_symmetry_2
_geom_torsion_site_symmetry_3
_geom_torsion_site_symmetry_4
_geom_torsion_publ_flag
Si1 C1 C2 C3 -75.0(8) . . . . ?
Si1 C1 C2 C7 102.5(7) . . . . ?
Si1 C1 C8 C9 -122.9(6) . . . . ?
Si1 C1 C8 C13 54.9(8) . . . . ?
Si2 C24 C25 C26 101.7(7) . . . . ?
Si2 C24 C25 C30 -76.5(8) . . . . ?
Si2 C24 C31 C32 -120.4(6) . . . . ?
Si2 C24 C31 C36 57.6(8) . . . . ?
O1 N1 C5 C4 -5.5(10) . . . . ?
O1 N1 C5 C6 175.1(7) . . . . ?
O2 N1 C5 C4 174.9(7) . . . . ?
O2 N1 C5 C6 -4.6(10) . . . . ?
O3 N2 C28 C27 168.6(7) . . . . ?
O3 N2 C28 C29 -9.2(10) . . . . ?
O4 N2 C28 C27 -9.6(10) . . . . ?
O4 N2 C28 C29 172.7(6) . . . . ?
N1 C5 C6 C7 179.6(7) . . . . ?
N2 C28 C29 C30 179.4(6) . . . . ?
C1 Si1 C16 C17 -38(4) . . . . ?
C1 C2 C3 C4 178.3(7) . . . . ?
C1 C2 C7 C6 -177.4(6) . . . . ?
C1 C8 C9 C10 -179.6(6) . . . . ?
C1 C8 C13 C12 -179.4(6) . . . . ?
C2 C1 C8 C9 108.2(7) . . . . ?
C2 C1 C8 C13 -74.0(9) . . . . ?
C2 C3 C4 C5 -1.3(11) . . . . ?
C3 C2 C7 C6 0.2(11) . . . . ?
C3 C4 C5 N1 -178.6(7) . . . . ?
C3 C4 C5 C6 0.8(12) . . . . ?
C4 C5 C6 C7 0.1(12) . . . . ?
C5 C6 C7 C2 -0.6(11) . . . . ?
C7 C2 C3 C4 0.8(11) . . . . ?
C8 C1 C2 C3 56.8(9) . . . . ?
C8 C1 C2 C7 -125.7(7) . . . . ?
C8 C9 C10 C11 -1.4(11) . . . . ?
C9 C8 C13 C12 -1.6(10) . . . . ?
C9 C10 C11 C12 -0.5(11) . . . . ?
C10 C11 C12 C13 1.4(11) . . . . ?
C11 C12 C13 C8 -0.3(11) . . . . ?
C13 C8 C9 C10 2.4(10) . . . . ?
C14 Si1 C16 C17 84(4) . . . . ?
C15 Si1 C16 C17 -154(4) . . . . ?
C17 C18 C19 C20 178.2(7) . . . . ?
C17 C18 C23 C22 -179.9(7) . . . . ?
C18 C19 C20 C21 -0.3(12) . . . . ?
C19 C18 C23 C22 -1.2(11) . . . . ?
C19 C20 C21 C22 2.9(14) . . . . ?
C20 C21 C22 C23 -4.7(14) . . . . ?
C21 C22 C23 C18 3.9(13) . . . . ?
C23 C18 C19 C20 -0.5(11) . . . . ?
C24 Si2 C39 C40 -36(3) . . . . ?
C24 C25 C26 C27 -178.9(7) . . . . ?
C24 C25 C30 C29 179.9(7) . . . . ?
C24 C31 C32 C33 179.2(7) . . . . ?
C24 C31 C36 C35 -179.5(6) . . . . ?
C25 C24 C31 C32 107.4(8) . . . . ?
C25 C24 C31 C36 -74.6(8) . . . . ?
C25 C26 C27 C28 0.2(12) . . . . ?
C26 C25 C30 C29 1.6(11) . . . . ?
C26 C27 C28 N2 -178.5(7) . . . . ?
C26 C27 C28 C29 -0.8(11) . . . . ?
C27 C28 C29 C30 1.7(11) . . . . ?
C28 C29 C30 C25 -2.2(11) . . . . ?
C30 C25 C26 C27 -0.7(11) . . . . ?
C31 C24 C25 C26 -124.1(8) . . . . ?
C31 C24 C25 C30 57.7(9) . . . . ?
C31 C32 C33 C34 0.5(11) . . . . ?
C32 C31 C36 C35 -1.4(10) . . . . ?
C32 C33 C34 C35 -1.7(11) . . . . ?
C33 C34 C35 C36 1.4(11) . . . . ?
C34 C35 C36 C31 0.2(11) . . . . ?
C36 C31 C32 C33 1.1(11) . . . . ?
C37 Si2 C39 C40 -151(3) . . . . ?
C38 Si2 C39 C40 87(3) . . . . ?
C40 C41 C42 C43 179.2(7) . . . . ?
C40 C41 C46 C45 -179.8(7) . . . . ?
C41 C42 C43 C44 -0.6(11) . . . . ?
C42 C41 C46 C45 -1.3(12) . . . . ?
C42 C43 C44 C45 1.2(12) . . . . ?
C43 C44 C45 C46 -1.8(12) . . . . ?
C44 C45 C46 C41 1.9(12) . . . . ?
C46 C41 C42 C43 0.7(11) . . . . ?
